data_2234453
loop_
_publ_author_name
'Amini, Mostafa M.'
'Ng, Seik Weng'

_publ_section_title
;
 Di-\m-chlorido-bis[aquachloridodimethyltin(IV)]--1,4,7,10,13-pentaoxacyclopentadecane
 (1/1)
;
_journal_coeditor_code XU5444
_journal_issue 4
_journal_name_full 'Acta Crystallographica Section E'
_journal_page_first m354
_journal_paper_doi 10.1107/S1600536812008781
_journal_volume 68
_journal_year 2012
_chemical_formula_iupac '[Sn2 (C H3)4 Cl4 (H2 O)2], C10 H20 O5'
_chemical_formula_moiety 'C4 H16 Cl4 O2 Sn2, C10 H20 O5'
_chemical_formula_sum 'C14 H36 Cl4 O7 Sn2'
_chemical_formula_weight 695.61
_chemical_name_systematic
;
Di-\m-chlorido-bis[aquachloridodimethyltin(IV)]--1,4,7,10,13-
pentaoxacyclopentadecane (1/1)
;
_space_group_IT_number 12
_symmetry_cell_setting monoclinic
_symmetry_space_group_name_Hall '-C 2y'
_symmetry_space_group_name_H-M 'C 1 2/m 1'
_atom_sites_solution_hydrogens geom
_atom_sites_solution_primary direct
_atom_sites_solution_secondary difmap
_audit_creation_method SHELXL-97
_cell_angle_alpha 90.00
_cell_angle_beta 127.183(14)
_cell_angle_gamma 90.00
_cell_formula_units_Z 2
_cell_length_a 14.2351(13)
_cell_length_b 11.4115(5)
_cell_length_c 9.8100(9)
_cell_measurement_reflns_used 5314
_cell_measurement_temperature 100(2)
_cell_measurement_theta_max 27.4898
_cell_measurement_theta_min 2.5269
_cell_volume 1269.6(3)
_computing_cell_refinement 'CrysAlis PRO (Agilent, 2011)'
_computing_data_collection 'CrysAlis PRO (Agilent, 2011)'
_computing_data_reduction 'CrysAlis PRO (Agilent, 2011)'
_computing_molecular_graphics 'X-SEED (Barbour, 2001)'
_computing_publication_material 'publCIF (Westrip, 2010)'
_computing_structure_refinement 'SHELXL97 (Sheldrick, 2008)'
_computing_structure_solution 'SHELXS97 (Sheldrick, 2008)'
_diffrn_ambient_temperature 100(2)
_diffrn_detector_area_resol_mean 10.4041
_diffrn_measured_fraction_theta_full 0.988
_diffrn_measured_fraction_theta_max 0.988
_diffrn_measurement_device_type 'Agilent SuperNova Dual diffractometer with an Atlas detector'
_diffrn_measurement_method '\w scan'
_diffrn_radiation_monochromator Mirror
_diffrn_radiation_source 'SuperNova (Mo) X-ray Source'
_diffrn_radiation_type MoK\a
_diffrn_radiation_wavelength 0.71073
_diffrn_reflns_av_R_equivalents 0.0156
_diffrn_reflns_av_sigmaI/netI 0.0147
_diffrn_reflns_limit_h_max 18
_diffrn_reflns_limit_h_min -16
_diffrn_reflns_limit_k_max 14
_diffrn_reflns_limit_k_min -13
_diffrn_reflns_limit_l_max 12
_diffrn_reflns_limit_l_min -12
_diffrn_reflns_number 5824
_diffrn_reflns_theta_full 27.55
_diffrn_reflns_theta_max 27.55
_diffrn_reflns_theta_min 2.53
_diffrn_standards_decay_% 0
_diffrn_standards_interval_count 0
_diffrn_standards_interval_time 0
_diffrn_standards_number 0
_exptl_absorpt_coefficient_mu 2.417
_exptl_absorpt_correction_T_max 0.6435
_exptl_absorpt_correction_T_min 0.5309
_exptl_absorpt_correction_type multi-scan
_exptl_absorpt_process_details '(CrysAlis PRO; Agilent, 2011)'
_exptl_crystal_colour colorless
_exptl_crystal_density_diffrn 1.820
_exptl_crystal_density_method 'not measured'
_exptl_crystal_description block
_exptl_crystal_F_000 688
_exptl_crystal_size_max 0.30
_exptl_crystal_size_mid 0.25
_exptl_crystal_size_min 0.20
_refine_diff_density_max 0.483
_refine_diff_density_min -0.716
_refine_ls_extinction_method none
_refine_ls_goodness_of_fit_ref 0.989
_refine_ls_hydrogen_treatment constr
_refine_ls_matrix_type full
_refine_ls_number_parameters 93
_refine_ls_number_reflns 1524
_refine_ls_number_restraints 43
_refine_ls_restrained_S_all 1.169
_refine_ls_R_factor_all 0.0175
_refine_ls_R_factor_gt 0.0166
_refine_ls_shift/su_max 0.001
_refine_ls_shift/su_mean 0.001
_refine_ls_structure_factor_coef Fsqd
_refine_ls_weighting_details 'calc w=1/[\s^2^(Fo^2^)+(0.0230P)^2^+2.1038P] where P=(Fo^2^+2Fc^2^)/3'
_refine_ls_weighting_scheme calc
_refine_ls_wR_factor_gt 0.0414
_refine_ls_wR_factor_ref 0.0418
_reflns_number_gt 1495
_reflns_number_total 1524
_reflns_threshold_expression I>2\s(I)
_cod_data_source_file xu5444.cif
_cod_data_source_block I
_cod_original_sg_symbol_H-M 'C 2/m'
_cod_database_code 2234453
_cod_database_fobs_code 2234453

loop_
_symmetry_equiv_pos_as_xyz
'x, y, z'
'-x, y, -z'
'x+1/2, y+1/2, z'
'-x+1/2, y+1/2, -z'
'-x, -y, -z'
'x, -y, z'
'-x+1/2, -y+1/2, -z'
'x+1/2, -y+1/2, z'

loop_
_atom_site_type_symbol
_atom_site_label
_atom_site_fract_x
_atom_site_fract_y
_atom_site_fract_z
_atom_site_U_iso_or_equiv
_atom_site_adp_type
_atom_site_calc_flag
_atom_site_refinement_flags
_atom_site_occupancy
_atom_site_symmetry_multiplicity
_atom_site_disorder_assembly
_atom_site_disorder_group
Sn Sn1 0.655960(17) 0.5000 0.51206(2) 0.01800(8) Uani d S 1 2 . .
Cl Cl1 0.43822(7) 0.5000 0.25799(9) 0.02629(17) Uani d S 1 2 . .
Cl Cl2 0.73232(8) 0.5000 0.35183(10) 0.02918(17) Uani d S 1 2 . .
O O1W 0.8420(2) 0.5000 0.7676(3) 0.0329(5) Uani d S 1 2 . .
H H1 0.8512 0.5605 0.8232 0.049 Uiso calc RD 1 1 . .
O O1 0.8868(4) 0.5018(14) 1.0827(5) 0.0187(5) Uani d SPDU 0.25 1 A -1
O O2 1.0086(8) 0.6816(7) 1.0770(10) 0.0187(5) Uani d PD 0.25 1 A -1
O O3 1.0110(5) 0.6179(5) 0.7954(7) 0.0187(5) Uani d PD 0.25 1 A -1
O O4 1.0459(5) 0.3741(5) 0.8555(7) 0.0187(5) Uani d PD 0.25 1 A -1
O O5 1.0106(8) 0.3021(7) 1.1028(10) 0.0187(5) Uani d PD 0.25 1 A -1
C C1 0.8963(15) 0.6095(12) 1.164(2) 0.0199(5) Uani d PDU 0.25 1 A -1
H H1A 0.9664 0.6078 1.2858 0.024 Uiso calc PR 0.25 1 A -1
H H1B 0.8255 0.6215 1.1595 0.024 Uiso calc PR 0.25 1 A -1
C C2 0.9075(17) 0.7073(16) 1.072(3) 0.0199(5) Uani d PD 0.25 1 A -1
H H2A 0.8355 0.7121 0.9520 0.024 Uiso calc PR 0.25 1 A -1
H H2B 0.9183 0.7831 1.1288 0.024 Uiso calc PR 0.25 1 A -1
C C3 1.0255(10) 0.7633(8) 0.9801(15) 0.0199(5) Uani d PD 0.25 1 A -1
H H3A 1.0707 0.8324 1.0511 0.024 Uiso calc PR 0.25 1 A -1
H H3B 0.9482 0.7904 0.8774 0.024 Uiso calc PR 0.25 1 A -1
C C4 1.0921(13) 0.7001(12) 0.928(2) 0.0199(5) Uani d PD 0.25 1 A -1
H H4A 1.1211 0.7565 0.8846 0.024 Uiso calc PR 0.25 1 A -1
H H4B 1.1606 0.6582 1.0273 0.024 Uiso calc PR 0.25 1 A -1
C C5 1.0639(7) 0.5468(6) 0.7385(10) 0.0199(5) Uani d PD 0.25 1 A -1
H H5A 1.1192 0.5954 0.7333 0.024 Uiso calc PR 0.25 1 A -1
H H5B 1.0017 0.5182 0.6215 0.024 Uiso calc PR 0.25 1 A -1
C C6 1.1287(7) 0.4445(6) 0.8525(11) 0.0199(5) Uani d PD 0.25 1 A -1
H H6A 1.1640 0.3978 0.8088 0.024 Uiso calc PR 0.25 1 A -1
H H6B 1.1929 0.4717 0.9695 0.024 Uiso calc PR 0.25 1 A -1
C C7 1.0979(8) 0.2730(8) 0.9620(13) 0.0199(5) Uani d PD 0.25 1 A -1
H H7A 1.1728 0.2947 1.0729 0.024 Uiso calc PR 0.25 1 A -1
H H7B 1.1153 0.2138 0.9063 0.024 Uiso calc PR 0.25 1 A -1
C C8 1.0136(11) 0.2234(7) 0.9908(17) 0.0199(5) Uani d PD 0.25 1 A -1
H H8A 0.9339 0.2159 0.8806 0.024 Uiso calc PR 0.25 1 A -1
H H8B 1.0402 0.1447 1.0436 0.024 Uiso calc PR 0.25 1 A -1
C C9 0.9022(14) 0.2965(13) 1.084(3) 0.0199(5) Uani d PD 0.25 1 A -1
H H9A 0.8978 0.2221 1.1316 0.024 Uiso calc PR 0.25 1 A -1
H H9B 0.8338 0.3004 0.9611 0.024 Uiso calc PR 0.25 1 A -1
C C10 0.9009(15) 0.3995(12) 1.179(2) 0.0199(5) Uani d PD 0.25 1 A -1
H H10A 0.8346 0.3926 1.1861 0.024 Uiso calc PR 0.25 1 A -1
H H10B 0.9756 0.4036 1.2963 0.024 Uiso calc PR 0.25 1 A -1
C C11 0.6536(2) 0.68104(19) 0.5528(3) 0.0271(5) Uani d . 1 1 . .
H H11 0.6202 0.6940 0.6144 0.041 Uiso calc R 1 1 . .
H H12 0.6053 0.7215 0.4423 0.041 Uiso calc R 1 1 . .
H H13 0.7343 0.7118 0.6206 0.041 Uiso calc R 1 1 . .

loop_
_atom_site_aniso_label
_atom_site_aniso_U_11
_atom_site_aniso_U_22
_atom_site_aniso_U_33
_atom_site_aniso_U_12
_atom_site_aniso_U_13
_atom_site_aniso_U_23
Sn1 0.02135(12) 0.01588(12) 0.01478(11) 0.000 0.00988(9) 0.000
Cl1 0.0286(4) 0.0210(3) 0.0177(3) 0.000 0.0079(3) 0.000
Cl2 0.0375(4) 0.0312(4) 0.0283(4) 0.000 0.0249(4) 0.000
O1W 0.0301(12) 0.0391(14) 0.0182(11) 0.000 0.0088(10) 0.000
O1 0.0216(11) 0.0195(12) 0.0150(15) -0.0018(15) 0.0111(11) 0.0016(13)
O2 0.0216(11) 0.0195(12) 0.0150(15) -0.0018(15) 0.0111(11) 0.0016(13)
O3 0.0216(11) 0.0195(12) 0.0150(15) -0.0018(15) 0.0111(11) 0.0016(13)
O4 0.0216(11) 0.0195(12) 0.0150(15) -0.0018(15) 0.0111(11) 0.0016(13)
O5 0.0216(11) 0.0195(12) 0.0150(15) -0.0018(15) 0.0111(11) 0.0016(13)
C1 0.0250(10) 0.0192(13) 0.0199(13) -0.0014(16) 0.0159(9) 0.0018(15)
C2 0.0250(10) 0.0192(13) 0.0199(13) -0.0014(16) 0.0159(9) 0.0018(15)
C3 0.0250(10) 0.0192(13) 0.0199(13) -0.0014(16) 0.0159(9) 0.0018(15)
C4 0.0250(10) 0.0192(13) 0.0199(13) -0.0014(16) 0.0159(9) 0.0018(15)
C5 0.0250(10) 0.0192(13) 0.0199(13) -0.0014(16) 0.0159(9) 0.0018(15)
C6 0.0250(10) 0.0192(13) 0.0199(13) -0.0014(16) 0.0159(9) 0.0018(15)
C7 0.0250(10) 0.0192(13) 0.0199(13) -0.0014(16) 0.0159(9) 0.0018(15)
C8 0.0250(10) 0.0192(13) 0.0199(13) -0.0014(16) 0.0159(9) 0.0018(15)
C9 0.0250(10) 0.0192(13) 0.0199(13) -0.0014(16) 0.0159(9) 0.0018(15)
C10 0.0250(10) 0.0192(13) 0.0199(13) -0.0014(16) 0.0159(9) 0.0018(15)
C11 0.0345(12) 0.0181(10) 0.0345(12) -0.0066(9) 0.0239(11) -0.0058(9)

loop_
_atom_type_symbol
_atom_type_description
_atom_type_scat_dispersion_real
_atom_type_scat_dispersion_imag
_atom_type_scat_source
C C 0.0033 0.0016 'International Tables Vol C Tables 4.2.6.8 and 6.1.1.4'
H H 0.0000 0.0000 'International Tables Vol C Tables 4.2.6.8 and 6.1.1.4'
O O 0.0106 0.0060 'International Tables Vol C Tables 4.2.6.8 and 6.1.1.4'
Cl Cl 0.1484 0.1585 'International Tables Vol C Tables 4.2.6.8 and 6.1.1.4'
Sn Sn -0.6537 1.4246 'International Tables Vol C Tables 4.2.6.8 and 6.1.1.4'

loop_
_geom_angle_atom_site_label_1
_geom_angle_atom_site_label_2
_geom_angle_atom_site_label_3
_geom_angle_site_symmetry_1
_geom_angle_site_symmetry_3
_geom_angle
C11 Sn1 C11 . 6_565 157.00(13)
C11 Sn1 O1W . . 86.16(7)
C11 Sn1 O1W 6_565 . 86.16(7)
C11 Sn1 Cl2 . . 100.96(6)
C11 Sn1 Cl2 6_565 . 100.96(6)
O1W Sn1 Cl2 . . 92.01(7)
C11 Sn1 Cl1 . . 92.07(7)
C11 Sn1 Cl1 6_565 . 92.07(7)
O1W Sn1 Cl1 . . 170.83(7)
Cl2 Sn1 Cl1 . . 97.16(3)
C11 Sn1 Cl1 . 5_666 78.93(6)
C11 Sn1 Cl1 6_565 5_666 78.93(6)
O1W Sn1 Cl1 . 5_666 85.96(7)
Cl2 Sn1 Cl1 . 5_666 177.97(3)
Cl1 Sn1 Cl1 . 5_666 84.87(3)
Sn1 O1W H1 . . 109.5
C1 O1 C10 . . 113.8(4)
C2 O2 C3 . . 113.8(7)
C5 O3 C4 . . 113.4(6)
C7 O4 C6 . . 113.4(6)
C8 O5 C9 . . 113.4(8)
O1 C1 C2 . . 108.1(8)
O1 C1 H1A . . 110.1
C2 C1 H1A . . 110.1
O1 C1 H1B . . 110.1
C2 C1 H1B . . 110.1
H1A C1 H1B . . 108.4
O2 C2 C1 . . 107.1(8)
O2 C2 H2A . . 110.3
C1 C2 H2A . . 110.3
O2 C2 H2B . . 110.3
C1 C2 H2B . . 110.3
H2A C2 H2B . . 108.5
O2 C3 C4 . . 107.6(8)
O2 C3 H3A . . 110.2
C4 C3 H3A . . 110.2
O2 C3 H3B . . 110.2
C4 C3 H3B . . 110.2
H3A C3 H3B . . 108.5
O3 C4 C3 . . 107.0(9)
O3 C4 H4A . . 110.3
C3 C4 H4A . . 110.3
O3 C4 H4B . . 110.3
C3 C4 H4B . . 110.3
H4A C4 H4B . . 108.6
O3 C5 C6 . . 112.7(5)
O3 C5 H5A . . 109.1
C6 C5 H5A . . 109.1
O3 C5 H5B . . 109.1
C6 C5 H5B . . 109.1
H5A C5 H5B . . 107.8
O4 C6 C5 . . 108.0(6)
O4 C6 H6A . . 110.1
C5 C6 H6A . . 110.1
O4 C6 H6B . . 110.1
C5 C6 H6B . . 110.1
H6A C6 H6B . . 108.4
O4 C7 C8 . . 108.9(7)
O4 C7 H7A . . 109.9
C8 C7 H7A . . 109.9
O4 C7 H7B . . 109.9
C8 C7 H7B . . 109.9
H7A C7 H7B . . 108.3
O5 C8 C7 . . 107.7(7)
O5 C8 H8A . . 110.2
C7 C8 H8A . . 110.2
O5 C8 H8B . . 110.2
C7 C8 H8B . . 110.2
H8A C8 H8B . . 108.5
O5 C9 C10 . . 107.4(8)
O5 C9 H9A . . 110.2
C10 C9 H9A . . 110.2
O5 C9 H9B . . 110.2
C10 C9 H9B . . 110.2
H9A C9 H9B . . 108.5
O1 C10 C9 . . 106.0(8)
O1 C10 H10A . . 110.5
C9 C10 H10A . . 110.5
O1 C10 H10B . . 110.5
C9 C10 H10B . . 110.5
H10A C10 H10B . . 108.7
Sn1 C11 H11 . . 109.5
Sn1 C11 H12 . . 109.5
H11 C11 H12 . . 109.5
Sn1 C11 H13 . . 109.5
H11 C11 H13 . . 109.5
H12 C11 H13 . . 109.5

loop_
_geom_bond_atom_site_label_1
_geom_bond_atom_site_label_2
_geom_bond_site_symmetry_2
_geom_bond_distance
Sn1 C11 . 2.108(2)
Sn1 C11 6_565 2.108(2)
Sn1 O1W . 2.296(2)
Sn1 Cl2 . 2.3912(8)
Sn1 Cl1 . 2.5459(10)
Sn1 Cl1 5_666 3.2467(9)
O1W H1 . 0.8400
O1 C1 . 1.427(9)
O1 C10 . 1.438(9)
O2 C2 . 1.440(10)
O2 C3 . 1.452(8)
O3 C5 . 1.430(7)
O3 C4 . 1.447(10)
O4 C7 . 1.427(8)
O4 C6 . 1.442(7)
O5 C8 . 1.439(8)
O5 C9 . 1.439(9)
C1 C2 . 1.505(9)
C1 H1A . 0.9900
C1 H1B . 0.9900
C2 H2A . 0.9900
C2 H2B . 0.9900
C3 C4 . 1.504(9)
C3 H3A . 0.9900
C3 H3B . 0.9900
C4 H4A . 0.9900
C4 H4B . 0.9900
C5 C6 . 1.489(8)
C5 H5A . 0.9900
C5 H5B . 0.9900
C6 H6A . 0.9900
C6 H6B . 0.9900
C7 C8 . 1.501(8)
C7 H7A . 0.9900
C7 H7B . 0.9900
C8 H8A . 0.9900
C8 H8B . 0.9900
C9 C10 . 1.508(9)
C9 H9A . 0.9900
C9 H9B . 0.9900
C10 H10A . 0.9900
C10 H10B . 0.9900
C11 H11 . 0.9800
C11 H12 . 0.9800
C11 H13 . 0.9800

loop_
_geom_hbond_atom_site_label_D
_geom_hbond_atom_site_label_H
_geom_hbond_atom_site_label_A
_geom_hbond_site_symmetry_A
_geom_hbond_distance_DH
_geom_hbond_distance_HA
_geom_hbond_distance_DA
_geom_hbond_angle_DHA
O1w H1 O1 . 0.84 2.37 2.753(4) 108
O1w H1 O1 6_565 0.84 2.38 2.753(4) 107
O1w H1 O2 2_757 0.84 2.12 2.687(9) 125
O1w H1 O5 5_767 0.84 2.26 2.810(9) 123
